data_7154025
loop_
_publ_author_name
'Kennedy, Alan R.'
'Kerr, William J.'
'Moir, Rory'
'Reid, Marc'

_publ_section_title
;
 Anion effects to deliver enhanced iridium catalysts for hydrogen isotope
 exchange processes.
;
_journal_issue 40
_journal_name_full 'Organic &amp; biomolecular chemistry'
_journal_page_first 7927
_journal_page_last 7931
_journal_paper_doi 10.1039/c4ob01570c
_journal_volume 12
_journal_year 2014
_chemical_formula_sum 'C79 H63 B F24 Ir N2 P'
_chemical_formula_weight 1730.29
_chemical_name_systematic
;
 ?
;
_space_group_IT_number 2
_symmetry_cell_setting triclinic
_symmetry_space_group_name_Hall '-P 1'
_symmetry_space_group_name_H-M 'P -1'
_atom_sites_solution_hydrogens geom
_atom_sites_solution_primary direct
_atom_sites_solution_secondary difmap
_audit_creation_method SHELXL-97
_cell_angle_alpha 84.989(2)
_cell_angle_beta 77.642(2)
_cell_angle_gamma 84.507(2)
_cell_formula_units_Z 2
_cell_length_a 12.5160(3)
_cell_length_b 14.3186(4)
_cell_length_c 20.8639(5)
_cell_measurement_reflns_used 14968
_cell_measurement_temperature 123(2)
_cell_measurement_theta_max 27.7761
_cell_measurement_theta_min 3.1732
_cell_volume 3627.04(16)
_computing_data_collection cRYSALISPRO
_computing_structure_refinement 'SHELXL-97 (Sheldrick, 2008)'
_diffrn_ambient_temperature 123(2)
_diffrn_measured_fraction_theta_full 0.970
_diffrn_measured_fraction_theta_max 0.907
_diffrn_measurement_device_type 'Oxford Diffraction Xcalibur E'
_diffrn_measurement_method 'omega scans'
_diffrn_radiation_monochromator graphite
_diffrn_radiation_source 'fine-focus sealed tube'
_diffrn_radiation_type MoK\a
_diffrn_radiation_wavelength 0.71073
_diffrn_reflns_av_R_equivalents 0.0721
_diffrn_reflns_av_sigmaI/netI 0.0983
_diffrn_reflns_limit_h_max 16
_diffrn_reflns_limit_h_min -16
_diffrn_reflns_limit_k_max 18
_diffrn_reflns_limit_k_min -18
_diffrn_reflns_limit_l_max 26
_diffrn_reflns_limit_l_min -26
_diffrn_reflns_number 30422
_diffrn_reflns_theta_full 27.00
_diffrn_reflns_theta_max 27.89
_diffrn_reflns_theta_min 3.65
_exptl_absorpt_coefficient_mu 1.971
_exptl_absorpt_correction_T_max 1.00000
_exptl_absorpt_correction_T_min 0.63359
_exptl_absorpt_correction_type multi-scan
_exptl_absorpt_process_details
;
CrysAlisPro, Oxford Diffraction Ltd.,
Version 1.171.34.40 (release 27-08-2010 CrysAlis171 .NET)
(compiled Aug 27 2010,11:50:40)
Empirical absorption correction using spherical harmonics,
 implemented in SCALE3 ABSPACK scaling algorithm.
;
_exptl_crystal_colour red
_exptl_crystal_density_diffrn 1.584
_exptl_crystal_density_method 'not measured'
_exptl_crystal_description 'platey fragment from block'
_exptl_crystal_F_000 1728
_exptl_crystal_size_max 0.24
_exptl_crystal_size_mid 0.20
_exptl_crystal_size_min 0.06
_refine_diff_density_max 1.955
_refine_diff_density_min -2.081
_refine_diff_density_rms 0.141
_refine_ls_extinction_method none
_refine_ls_goodness_of_fit_ref 0.977
_refine_ls_hydrogen_treatment constr
_refine_ls_matrix_type full
_refine_ls_number_parameters 1009
_refine_ls_number_reflns 15718
_refine_ls_number_restraints 233
_refine_ls_restrained_S_all 0.987
_refine_ls_R_factor_all 0.0707
_refine_ls_R_factor_gt 0.0472
_refine_ls_shift/su_max 0.002
_refine_ls_shift/su_mean 0.000
_refine_ls_structure_factor_coef Fsqd
_refine_ls_weighting_details 'calc w=1/[\s^2^(Fo^2^)+(0.0608P)^2^+0.0000P] where P=(Fo^2^+2Fc^2^)/3'
_refine_ls_weighting_scheme calc
_refine_ls_wR_factor_gt 0.1085
_refine_ls_wR_factor_ref 0.1165
_reflns_number_gt 12008
_reflns_number_total 15718
_reflns_threshold_expression I>2\s(I)
_cod_data_source_file c4ob01570c2.cif
_cod_data_source_block kerrmay2012mrir
_cod_depositor_comments 'Adding full bibliography for 7154023--7154026.cif.'
_cod_original_sg_symbol_H-M P-1
_cod_database_code 7154025

loop_
_symmetry_equiv_pos_as_xyz
'x, y, z'
'-x, -y, -z'

loop_
_atom_site_label
_atom_site_type_symbol
_atom_site_fract_x
_atom_site_fract_y
_atom_site_fract_z
_atom_site_U_iso_or_equiv
_atom_site_adp_type
_atom_site_occupancy
_atom_site_symmetry_multiplicity
_atom_site_calc_flag
_atom_site_refinement_flags
_atom_site_disorder_assembly
_atom_site_disorder_group
Ir1 Ir 0.791675(15) 0.290032(14) 0.205898(9) 0.01692(7) Uani 1 1 d . . .
P1 P 0.80207(9) 0.18582(8) 0.29735(6) 0.0159(3) Uani 1 1 d . . .
F1 F 1.4158(3) 0.3362(2) 0.4209(2) 0.0473(10) Uani 1 1 d . . .
F2 F 1.2552(2) 0.4082(2) 0.43083(16) 0.0326(7) Uani 1 1 d . . .
F3 F 1.3401(3) 0.3631(2) 0.33726(18) 0.0395(8) Uani 1 1 d . . .
F4 F 1.6600(3) 0.5677(3) 0.4508(2) 0.0554(11) Uani 1 1 d . . .
F5 F 1.7347(3) 0.5757(4) 0.3519(2) 0.0771(15) Uani 1 1 d . . .
F6 F 1.6603(3) 0.6991(2) 0.3983(3) 0.0661(14) Uani 1 1 d . . .
F7 F 1.0445(5) 0.8246(4) 0.4843(2) 0.0583(14) Uani 0.769(6) 1 d PDU A 1
F8 F 0.9912(6) 0.6875(4) 0.4944(3) 0.0627(17) Uani 0.769(6) 1 d PDU A 1
F9 F 0.8868(4) 0.8114(5) 0.4703(3) 0.0733(17) Uani 0.769(6) 1 d PDU A 1
F10 F 0.8430(3) 0.7439(3) 0.25019(19) 0.0510(10) Uani 1 1 d . . .
F11 F 0.9243(4) 0.8631(3) 0.2082(3) 0.0787(16) Uani 1 1 d . . .
F12 F 0.9816(3) 0.7278(3) 0.17468(18) 0.0545(11) Uani 1 1 d . . .
F13 F 1.2196(3) 0.5154(3) 0.1167(2) 0.0610(16) Uani 0.925(5) 1 d PD B 1
F14 F 1.3321(4) 0.5291(4) 0.0261(2) 0.0727(16) Uani 0.925(5) 1 d PD B 1
F15 F 1.3744(4) 0.4341(3) 0.1006(3) 0.0746(19) Uani 0.925(5) 1 d PD B 1
F16 F 1.6727(7) 0.6815(6) 0.0162(4) 0.079(2) Uani 0.602(6) 1 d PDU C 1
F17 F 1.6953(6) 0.7386(7) 0.0962(4) 0.085(2) Uani 0.602(6) 1 d PDU C 1
F18 F 1.5984(9) 0.8249(5) 0.0409(5) 0.085(3) Uani 0.602(6) 1 d PDU C 1
F19 F 1.2827(3) 1.0652(2) 0.14965(18) 0.0425(9) Uani 1 1 d . . .
F20 F 1.4564(3) 1.0344(2) 0.12446(17) 0.0452(9) Uani 1 1 d . . .
F21 F 1.3891(3) 1.1516(2) 0.18094(17) 0.0375(8) Uani 1 1 d . . .
F22 F 1.4071(4) 1.0906(3) 0.4088(2) 0.0742(14) Uani 1 1 d . . .
F23 F 1.2820(3) 1.0009(4) 0.4540(2) 0.0750(15) Uani 1 1 d . . .
F24 F 1.4478(3) 0.9527(3) 0.44343(19) 0.0529(10) Uani 1 1 d . . .
N1 N 1.0021(3) 0.2266(3) 0.0997(2) 0.0207(9) Uani 1 1 d . . .
N2 N 1.0409(3) 0.2980(3) 0.1768(2) 0.0192(9) Uani 1 1 d . . .
C1 C 0.9537(4) 0.2672(3) 0.1564(2) 0.0158(10) Uani 1 1 d . . .
C2 C 1.1148(4) 0.2321(4) 0.0855(3) 0.0267(12) Uani 1 1 d . . .
H2 H 1.1654 0.2084 0.0487 0.032 Uiso 1 1 calc R . .
C3 C 1.1387(4) 0.2770(4) 0.1333(3) 0.0270(12) Uani 1 1 d . . .
H3 H 1.2095 0.2917 0.1369 0.032 Uiso 1 1 calc R . .
C4 C 0.9458(4) 0.1991(3) 0.0519(2) 0.0186(10) Uani 1 1 d . . .
C5 C 0.9094(4) 0.1091(4) 0.0571(2) 0.0218(11) Uani 1 1 d . . .
C6 C 0.8462(4) 0.0898(4) 0.0146(3) 0.0261(11) Uani 1 1 d . . .
H6 H 0.8195 0.0293 0.0181 0.031 Uiso 1 1 calc R . .
C7 C 0.8197(4) 0.1563(4) -0.0334(2) 0.0279(12) Uani 1 1 d . . .
C8 C 0.8648(4) 0.2414(4) -0.0407(2) 0.0301(13) Uani 1 1 d . . .
H8 H 0.8511 0.2858 -0.0752 0.036 Uiso 1 1 calc R . .
C9 C 0.9299(4) 0.2645(4) 0.0010(2) 0.0233(11) Uani 1 1 d . . .
C10 C 0.9387(4) 0.0332(4) 0.1068(3) 0.0277(12) Uani 1 1 d . . .
H10A H 0.8842 0.0373 0.1481 0.042 Uiso 1 1 calc R . .
H10B H 1.0114 0.0418 0.1147 0.042 Uiso 1 1 calc R . .
H10C H 0.9395 -0.0286 0.0898 0.042 Uiso 1 1 calc R . .
C11 C 0.7479(5) 0.1332(5) -0.0789(3) 0.0450(16) Uani 1 1 d . . .
H11A H 0.7086 0.1911 -0.0933 0.068 Uiso 1 1 calc R . .
H11B H 0.6948 0.0894 -0.0555 0.068 Uiso 1 1 calc R . .
H11C H 0.7937 0.1042 -0.1174 0.068 Uiso 1 1 calc R . .
C12 C 0.9799(5) 0.3575(4) -0.0105(3) 0.0350(13) Uani 1 1 d . . .
H12A H 1.0494 0.3517 -0.0427 0.052 Uiso 1 1 calc R . .
H12B H 0.9935 0.3760 0.0309 0.052 Uiso 1 1 calc R . .
H12C H 0.9294 0.4053 -0.0273 0.052 Uiso 1 1 calc R . .
C13 C 1.0352(4) 0.3532(3) 0.2328(2) 0.0179(10) Uani 1 1 d . . .
C14 C 0.9857(4) 0.4444(3) 0.2314(3) 0.0217(11) Uani 1 1 d . . .
C15 C 0.9771(4) 0.4944(3) 0.2867(3) 0.0235(11) Uani 1 1 d . . .
H15 H 0.9415 0.5560 0.2874 0.028 Uiso 1 1 calc R . .
C16 C 1.0184(4) 0.4578(3) 0.3407(3) 0.0210(11) Uani 1 1 d . . .
C17 C 1.0753(4) 0.3695(3) 0.3373(3) 0.0211(11) Uani 1 1 d . . .
H17 H 1.1073 0.3446 0.3732 0.025 Uiso 1 1 calc R . .
C18 C 1.0869(4) 0.3166(3) 0.2837(2) 0.0179(10) Uani 1 1 d . . .
C19 C 0.9532(5) 0.4926(4) 0.1713(3) 0.0318(13) Uani 1 1 d . . .
H19A H 0.8781 0.4792 0.1706 0.048 Uiso 1 1 calc R . .
H19B H 1.0033 0.4697 0.1320 0.048 Uiso 1 1 calc R . .
H19C H 0.9566 0.5606 0.1718 0.048 Uiso 1 1 calc R . .
C20 C 1.0058(5) 0.5124(4) 0.4006(3) 0.0320(13) Uani 1 1 d . . .
H20A H 1.0635 0.5561 0.3935 0.048 Uiso 1 1 calc R . .
H20B H 1.0118 0.4688 0.4388 0.048 Uiso 1 1 calc R . .
H20C H 0.9338 0.5479 0.4085 0.048 Uiso 1 1 calc R . .
C21 C 1.1614(4) 0.2276(3) 0.2805(3) 0.0232(11) Uani 1 1 d . . .
H21A H 1.2379 0.2432 0.2671 0.035 Uiso 1 1 calc R . .
H21B H 1.1446 0.1882 0.2484 0.035 Uiso 1 1 calc R . .
H21C H 1.1502 0.1935 0.3239 0.035 Uiso 1 1 calc R . .
C22 C 0.7126(4) 0.3001(4) 0.1226(2) 0.0251(12) Uani 1 1 d . . .
H22 H 0.7645 0.2497 0.1078 0.030 Uiso 1 1 calc R . .
C23 C 0.7540(4) 0.3865(4) 0.1245(3) 0.0264(12) Uani 1 1 d . . .
H23 H 0.8307 0.3924 0.1113 0.032 Uiso 1 1 calc R . .
C24 C 0.6763(4) 0.4725(4) 0.1478(3) 0.0283(12) Uani 1 1 d . . .
H24A H 0.7072 0.5303 0.1247 0.034 Uiso 1 1 calc R . .
H24B H 0.6045 0.4678 0.1361 0.034 Uiso 1 1 calc R . .
C25 C 0.6592(4) 0.4799(4) 0.2225(3) 0.0299(12) Uani 1 1 d . . .
H25A H 0.7135 0.5205 0.2311 0.036 Uiso 1 1 calc R . .
H25B H 0.5852 0.5107 0.2386 0.036 Uiso 1 1 calc R . .
C26 C 0.6700(4) 0.3865(3) 0.2608(2) 0.0209(11) Uani 1 1 d . . .
H26 H 0.7182 0.3797 0.2908 0.025 Uiso 1 1 calc R . .
C27 C 0.6144(3) 0.3107(4) 0.2551(2) 0.0188(10) Uani 1 1 d . . .
H27 H 0.6253 0.2547 0.2816 0.023 Uiso 1 1 calc R . .
C28 C 0.5366(4) 0.3118(4) 0.2087(3) 0.0272(12) Uani 1 1 d . . .
H28A H 0.5027 0.3765 0.2029 0.033 Uiso 1 1 calc R . .
H28B H 0.4771 0.2707 0.2284 0.033 Uiso 1 1 calc R . .
C29 C 0.5944(4) 0.2783(4) 0.1415(3) 0.0276(12) Uani 1 1 d . . .
H29A H 0.5905 0.2095 0.1420 0.033 Uiso 1 1 calc R . .
H29B H 0.5551 0.3086 0.1077 0.033 Uiso 1 1 calc R . .
C30 C 0.7432(4) 0.2372(3) 0.3752(2) 0.0191(10) Uani 1 1 d . . .
C31 C 0.6501(4) 0.2086(4) 0.4191(2) 0.0237(11) Uani 1 1 d . . .
H31 H 0.6120 0.1591 0.4093 0.028 Uiso 1 1 calc R . .
C32 C 0.6131(4) 0.2527(4) 0.4771(3) 0.0293(13) Uani 1 1 d . . .
H32 H 0.5482 0.2347 0.5065 0.035 Uiso 1 1 calc R . .
C33 C 0.6705(4) 0.3233(4) 0.4924(3) 0.0302(13) Uani 1 1 d . . .
H33 H 0.6462 0.3519 0.5330 0.036 Uiso 1 1 calc R . .
C34 C 0.7626(4) 0.3519(4) 0.4487(3) 0.0277(12) Uani 1 1 d . . .
H34 H 0.8012 0.4009 0.4587 0.033 Uiso 1 1 calc R . .
C35 C 0.7983(4) 0.3090(3) 0.3905(2) 0.0215(11) Uani 1 1 d . . .
H35 H 0.8616 0.3290 0.3605 0.026 Uiso 1 1 calc R . .
C36 C 0.7282(4) 0.0833(3) 0.2938(3) 0.0231(11) Uani 1 1 d . . .
C37 C 0.7191(4) 0.0110(4) 0.3423(3) 0.0309(13) Uani 1 1 d . . .
H37 H 0.7422 0.0187 0.3819 0.037 Uiso 1 1 calc R . .
C38 C 0.6772(5) -0.0723(4) 0.3350(4) 0.0405(16) Uani 1 1 d . . .
H38 H 0.6706 -0.1208 0.3694 0.049 Uiso 1 1 calc R . .
C39 C 0.6453(4) -0.0841(4) 0.2775(4) 0.0428(17) Uani 1 1 d . . .
H39 H 0.6180 -0.1417 0.2716 0.051 Uiso 1 1 calc R . .
C40 C 0.6526(4) -0.0138(4) 0.2285(3) 0.0381(15) Uani 1 1 d . . .
H40 H 0.6300 -0.0227 0.1889 0.046 Uiso 1 1 calc R . .
C41 C 0.6927(4) 0.0706(4) 0.2362(3) 0.0259(12) Uani 1 1 d . . .
H41 H 0.6961 0.1198 0.2024 0.031 Uiso 1 1 calc R . .
C42 C 0.9264(4) 0.1204(3) 0.3148(2) 0.0176(10) Uani 1 1 d . . .
C43 C 0.9492(4) 0.1058(4) 0.3771(3) 0.0271(12) Uani 1 1 d . . .
H43 H 0.9067 0.1403 0.4119 0.032 Uiso 1 1 calc R . .
C44 C 1.0331(4) 0.0415(4) 0.3890(3) 0.0318(13) Uani 1 1 d . . .
H44 H 1.0488 0.0326 0.4318 0.038 Uiso 1 1 calc R . .
C45 C 1.0942(4) -0.0097(4) 0.3393(3) 0.0300(13) Uani 1 1 d . . .
H45 H 1.1511 -0.0547 0.3480 0.036 Uiso 1 1 calc R . .
C46 C 1.0731(4) 0.0040(4) 0.2768(3) 0.0262(12) Uani 1 1 d . . .
H46 H 1.1158 -0.0314 0.2425 0.031 Uiso 1 1 calc R . .
C47 C 0.9905(4) 0.0686(3) 0.2640(3) 0.0204(10) Uani 1 1 d . . .
H47 H 0.9768 0.0784 0.2207 0.024 Uiso 1 1 calc R . .
C80 C 1.3541(4) 0.4006(4) 0.3914(3) 0.0274(12) Uani 1 1 d . . .
C81 C 1.6493(4) 0.6104(4) 0.3931(3) 0.0262(12) Uani 1 1 d . . .
C50 C 1.1963(4) 0.7347(3) 0.3008(2) 0.0171(10) Uani 1 1 d . . .
C51 C 1.1454(4) 0.7404(3) 0.3670(2) 0.0199(10) Uani 1 1 d . . .
H51 H 1.1894 0.7318 0.3993 0.024 Uiso 1 1 calc R . .
C52 C 1.0341(4) 0.7580(3) 0.3869(3) 0.0232(11) Uani 1 1 d U A .
C53 C 0.9661(4) 0.7686(3) 0.3429(3) 0.0221(11) Uani 1 1 d . . .
H53 H 0.8891 0.7807 0.3572 0.027 Uiso 1 1 calc R . .
C54 C 1.0131(4) 0.7612(3) 0.2766(2) 0.0195(10) Uani 1 1 d . . .
C55 C 1.1267(4) 0.7461(3) 0.2560(2) 0.0191(10) Uani 1 1 d . . .
H55 H 1.1575 0.7435 0.2104 0.023 Uiso 1 1 calc R . .
C56 C 0.9854(4) 0.7674(4) 0.4583(3) 0.0377(13) Uani 1 1 d DU . .
C57 C 0.9427(4) 0.7755(4) 0.2270(3) 0.0256(12) Uani 1 1 d . . .
C58 C 1.3791(4) 0.6945(3) 0.2043(2) 0.0188(10) Uani 1 1 d . . .
C59 C 1.3334(4) 0.6244(3) 0.1785(2) 0.0206(10) Uani 1 1 d . . .
H59 H 1.2704 0.5973 0.2043 0.025 Uiso 1 1 calc R . .
C60 C 1.3767(4) 0.5934(3) 0.1168(3) 0.0247(11) Uani 1 1 d D B .
C61 C 1.4681(4) 0.6293(4) 0.0771(3) 0.0305(13) Uani 1 1 d . . .
H61 H 1.4963 0.6087 0.0343 0.037 Uiso 1 1 calc R . .
C62 C 1.5176(4) 0.6965(4) 0.1020(3) 0.0308(12) Uani 1 1 d U C .
C63 C 1.4743(4) 0.7280(3) 0.1644(3) 0.0225(11) Uani 1 1 d . . .
H63 H 1.5106 0.7736 0.1803 0.027 Uiso 1 1 calc R . .
C64 C 1.3251(4) 0.5182(4) 0.0920(3) 0.0341(14) Uani 1 1 d D . .
C65 C 1.6156(5) 0.7370(4) 0.0610(3) 0.0538(17) Uani 1 1 d DU . .
C66 C 1.3574(3) 0.8392(3) 0.2842(2) 0.0192(10) Uani 1 1 d . . .
C67 C 1.3592(4) 0.9045(3) 0.2303(2) 0.0194(10) Uani 1 1 d . . .
H67 H 1.3527 0.8834 0.1895 0.023 Uiso 1 1 calc R . .
C68 C 1.3703(4) 0.9998(3) 0.2343(3) 0.0209(10) Uani 1 1 d . . .
C69 C 1.3779(4) 1.0331(4) 0.2928(3) 0.0237(11) Uani 1 1 d . . .
H69 H 1.3850 1.0979 0.2958 0.028 Uiso 1 1 calc R . .
C70 C 1.3751(4) 0.9701(4) 0.3473(3) 0.0226(11) Uani 1 1 d . . .
C71 C 1.3655(4) 0.8750(3) 0.3424(2) 0.0208(10) Uani 1 1 d . . .
H71 H 1.3645 0.8331 0.3804 0.025 Uiso 1 1 calc R . .
C72 C 1.3751(4) 1.0619(4) 0.1733(3) 0.0286(12) Uani 1 1 d . . .
C73 C 1.3778(5) 1.0035(4) 0.4124(3) 0.0335(13) Uani 1 1 d . . .
C74 C 1.3901(4) 0.6524(3) 0.3248(2) 0.0179(10) Uani 1 1 d . . .
C75 C 1.3487(4) 0.5647(3) 0.3434(2) 0.0188(10) Uani 1 1 d . . .
H75 H 1.2805 0.5537 0.3336 0.023 Uiso 1 1 calc R . .
C76 C 1.4035(4) 0.4931(3) 0.3759(2) 0.0182(10) Uani 1 1 d . . .
C77 C 1.5013(4) 0.5065(3) 0.3931(2) 0.0207(10) Uani 1 1 d . . .
H77 H 1.5383 0.4579 0.4159 0.025 Uiso 1 1 calc R . .
C78 C 1.5440(4) 0.5942(3) 0.3756(2) 0.0183(10) Uani 1 1 d . . .
C79 C 1.4897(4) 0.6643(3) 0.3418(2) 0.0151(9) Uani 1 1 d . . .
H79 H 1.5214 0.7227 0.3298 0.018 Uiso 1 1 calc R . .
B1 B 1.3315(4) 0.7296(4) 0.2783(3) 0.0175(11) Uani 1 1 d . . .
F7A F 0.9741(17) 0.8522(8) 0.4771(8) 0.0583(14) Uani 0.231(6) 1 d PDU A 2
F8A F 1.0384(16) 0.7114(12) 0.4978(10) 0.0627(17) Uani 0.231(6) 1 d PDU A 2
F9A F 0.8851(9) 0.7326(14) 0.4720(9) 0.0733(17) Uani 0.231(6) 1 d PDU A 2
F16A F 1.6173(9) 0.7410(9) -0.0047(4) 0.079(2) Uani 0.398(6) 1 d PDU C 2
F17A F 1.7113(8) 0.6928(9) 0.0664(8) 0.085(2) Uani 0.398(6) 1 d PDU C 2
F18A F 1.6260(14) 0.8256(7) 0.0734(7) 0.085(3) Uani 0.398(6) 1 d PDU C 2
F13A F 1.277(3) 0.461(2) 0.1428(10) 0.0610(16) Uani 0.075(5) 1 d PD B 2
F15A F 1.395(2) 0.464(2) 0.0511(18) 0.0746(19) Uani 0.075(5) 1 d PD B 2
F14A F 1.246(3) 0.551(2) 0.061(2) 0.0727(16) Uani 0.075(5) 1 d PD B 2

loop_
_atom_site_aniso_label
_atom_site_aniso_U_11
_atom_site_aniso_U_22
_atom_site_aniso_U_33
_atom_site_aniso_U_23
_atom_site_aniso_U_13
_atom_site_aniso_U_12
Ir1 0.01764(10) 0.01991(10) 0.01243(10) -0.00116(7) -0.00269(6) 0.00151(7)
P1 0.0154(6) 0.0172(6) 0.0138(6) -0.0003(5) -0.0016(5) 0.0005(5)
F1 0.0377(18) 0.0267(18) 0.081(3) 0.0214(18) -0.0285(19) -0.0048(14)
F2 0.0281(16) 0.0376(18) 0.0298(18) 0.0073(15) -0.0013(13) -0.0108(14)
F3 0.049(2) 0.0287(17) 0.043(2) -0.0099(16) -0.0067(16) -0.0115(15)
F4 0.063(2) 0.060(2) 0.057(3) 0.017(2) -0.045(2) -0.022(2)
F5 0.0197(17) 0.153(5) 0.064(3) -0.054(3) -0.0059(18) 0.000(2)
F6 0.055(2) 0.0264(19) 0.136(4) 0.011(2) -0.065(3) -0.0132(17)
F7 0.078(4) 0.072(3) 0.025(2) -0.024(2) -0.004(3) -0.005(3)
F8 0.106(5) 0.053(3) 0.020(2) 0.003(2) 0.007(3) -0.011(3)
F9 0.046(2) 0.135(5) 0.029(2) -0.022(3) 0.0031(19) 0.036(3)
F10 0.0256(17) 0.085(3) 0.045(2) 0.004(2) -0.0134(16) -0.0128(18)
F11 0.125(4) 0.033(2) 0.108(4) 0.026(2) -0.100(3) -0.016(2)
F12 0.0392(19) 0.096(3) 0.033(2) -0.028(2) -0.0174(16) 0.012(2)
F13 0.035(2) 0.071(3) 0.082(4) -0.053(3) 0.001(2) -0.017(2)
F14 0.106(4) 0.089(4) 0.036(3) -0.025(3) -0.027(3) -0.030(3)
F15 0.088(3) 0.023(2) 0.139(5) -0.026(3) -0.080(4) 0.013(2)
F16 0.065(4) 0.093(5) 0.061(4) -0.023(4) 0.044(3) -0.035(3)
F17 0.043(3) 0.106(6) 0.096(5) -0.002(4) 0.015(3) -0.030(3)
F18 0.081(5) 0.064(3) 0.090(6) 0.020(4) 0.027(4) -0.027(3)
F19 0.048(2) 0.0394(19) 0.047(2) 0.0177(17) -0.0280(17) -0.0147(16)
F20 0.056(2) 0.0376(19) 0.030(2) 0.0034(16) 0.0083(16) 0.0138(17)
F21 0.051(2) 0.0191(16) 0.041(2) 0.0016(14) -0.0061(16) -0.0114(14)
F22 0.147(4) 0.034(2) 0.057(3) -0.012(2) -0.043(3) -0.023(2)
F23 0.047(2) 0.134(4) 0.048(3) -0.056(3) 0.0011(19) -0.006(2)
F24 0.067(2) 0.060(2) 0.041(2) -0.0209(19) -0.0307(19) 0.010(2)
N1 0.019(2) 0.026(2) 0.014(2) 0.0016(17) 0.0003(16) -0.0009(17)
N2 0.0173(19) 0.022(2) 0.017(2) -0.0005(17) -0.0027(16) -0.0011(16)
C1 0.022(2) 0.014(2) 0.011(2) 0.0038(18) -0.0032(18) -0.0016(18)
C2 0.019(2) 0.037(3) 0.020(3) 0.001(2) 0.002(2) -0.001(2)
C3 0.020(2) 0.038(3) 0.021(3) -0.003(2) 0.002(2) -0.005(2)
C4 0.021(2) 0.027(3) 0.008(2) -0.0034(19) -0.0027(18) 0.001(2)
C5 0.026(3) 0.027(3) 0.011(2) -0.002(2) 0.0001(19) 0.001(2)
C6 0.037(3) 0.024(3) 0.019(3) -0.005(2) -0.008(2) 0.001(2)
C7 0.039(3) 0.035(3) 0.012(3) -0.005(2) -0.011(2) 0.003(2)
C8 0.040(3) 0.037(3) 0.009(2) 0.003(2) -0.003(2) 0.006(3)
C9 0.026(3) 0.025(3) 0.014(2) 0.003(2) 0.003(2) 0.001(2)
C10 0.039(3) 0.027(3) 0.017(3) -0.004(2) -0.007(2) 0.001(2)
C11 0.064(4) 0.047(4) 0.034(4) -0.003(3) -0.033(3) -0.002(3)
C12 0.042(3) 0.035(3) 0.023(3) 0.003(2) 0.003(2) -0.006(3)
C13 0.018(2) 0.019(2) 0.017(2) -0.003(2) -0.0010(19) -0.0035(19)
C14 0.020(2) 0.019(2) 0.025(3) 0.006(2) -0.004(2) -0.005(2)
C15 0.024(2) 0.014(2) 0.032(3) 0.000(2) -0.004(2) -0.002(2)
C16 0.021(2) 0.020(3) 0.023(3) -0.004(2) -0.002(2) -0.009(2)
C17 0.018(2) 0.021(3) 0.026(3) 0.000(2) -0.005(2) -0.0065(19)
C18 0.015(2) 0.017(2) 0.023(3) 0.001(2) -0.0039(19) -0.0042(18)
C19 0.043(3) 0.018(3) 0.036(3) 0.004(2) -0.013(3) -0.003(2)
C20 0.040(3) 0.029(3) 0.027(3) -0.012(2) -0.002(2) -0.006(2)
C21 0.023(2) 0.022(3) 0.025(3) -0.001(2) -0.005(2) -0.002(2)
C22 0.019(2) 0.042(3) 0.011(2) 0.000(2) -0.0016(19) 0.007(2)
C23 0.029(3) 0.024(3) 0.026(3) 0.001(2) -0.010(2) 0.007(2)
C24 0.035(3) 0.028(3) 0.023(3) -0.002(2) -0.012(2) 0.005(2)
C25 0.035(3) 0.028(3) 0.027(3) -0.005(2) -0.009(2) 0.007(2)
C26 0.020(2) 0.022(3) 0.020(3) -0.001(2) -0.006(2) 0.009(2)
C27 0.015(2) 0.026(3) 0.015(2) -0.008(2) -0.0031(18) 0.0059(19)
C28 0.022(3) 0.037(3) 0.023(3) -0.007(2) -0.005(2) 0.000(2)
C29 0.022(2) 0.039(3) 0.025(3) -0.007(2) -0.009(2) 0.002(2)
C30 0.020(2) 0.021(2) 0.013(2) -0.002(2) -0.0012(18) 0.0070(19)
C31 0.023(2) 0.025(3) 0.018(3) 0.007(2) 0.001(2) 0.000(2)
C32 0.022(3) 0.041(3) 0.018(3) 0.006(2) 0.004(2) 0.005(2)
C33 0.035(3) 0.038(3) 0.015(3) -0.009(2) -0.005(2) 0.016(3)
C34 0.028(3) 0.024(3) 0.031(3) -0.007(2) -0.008(2) 0.008(2)
C35 0.021(2) 0.027(3) 0.014(2) 0.002(2) 0.0000(19) 0.003(2)
C36 0.021(2) 0.019(3) 0.027(3) -0.003(2) 0.000(2) 0.003(2)
C37 0.029(3) 0.025(3) 0.035(3) -0.003(2) 0.001(2) -0.001(2)
C38 0.032(3) 0.021(3) 0.062(5) 0.004(3) 0.003(3) -0.003(2)
C39 0.024(3) 0.026(3) 0.077(5) -0.014(3) -0.003(3) -0.008(2)
C40 0.027(3) 0.032(3) 0.057(4) -0.022(3) -0.007(3) 0.000(2)
C41 0.019(2) 0.023(3) 0.036(3) -0.008(2) -0.005(2) -0.001(2)
C42 0.016(2) 0.017(2) 0.018(2) 0.0036(19) -0.0010(18) 0.0007(18)
C43 0.027(3) 0.030(3) 0.022(3) 0.002(2) -0.007(2) 0.006(2)
C44 0.031(3) 0.034(3) 0.030(3) 0.005(3) -0.011(2) 0.004(2)
C45 0.025(3) 0.020(3) 0.045(4) 0.005(2) -0.012(2) 0.003(2)
C46 0.021(2) 0.025(3) 0.034(3) -0.018(2) -0.003(2) -0.001(2)
C47 0.021(2) 0.022(3) 0.020(3) -0.005(2) -0.007(2) -0.004(2)
C80 0.024(3) 0.027(3) 0.031(3) 0.002(2) -0.008(2) 0.003(2)
C81 0.022(2) 0.027(3) 0.033(3) -0.001(2) -0.013(2) 0.002(2)
C50 0.023(2) 0.011(2) 0.018(2) 0.0003(19) -0.0071(19) 0.0001(19)
C51 0.025(2) 0.020(2) 0.016(2) -0.004(2) -0.007(2) 0.001(2)
C52 0.029(3) 0.021(3) 0.019(2) -0.004(2) -0.005(2) 0.001(2)
C53 0.019(2) 0.021(3) 0.024(3) 0.000(2) -0.001(2) 0.002(2)
C54 0.023(2) 0.016(2) 0.020(3) -0.001(2) -0.005(2) -0.0004(19)
C55 0.021(2) 0.019(2) 0.017(2) -0.002(2) -0.0036(19) 0.0016(19)
C56 0.040(3) 0.050(3) 0.018(3) -0.007(2) 0.000(2) 0.012(3)
C57 0.025(3) 0.026(3) 0.025(3) 0.001(2) -0.007(2) 0.003(2)
C58 0.019(2) 0.019(2) 0.019(3) -0.001(2) -0.0073(19) 0.0037(19)
C59 0.019(2) 0.018(2) 0.023(3) 0.002(2) -0.004(2) 0.0014(19)
C60 0.022(2) 0.022(3) 0.030(3) -0.006(2) -0.006(2) 0.003(2)
C61 0.035(3) 0.033(3) 0.021(3) -0.009(2) -0.001(2) 0.007(2)
C62 0.029(3) 0.029(3) 0.028(3) -0.001(2) 0.006(2) 0.002(2)
C63 0.025(3) 0.020(3) 0.022(3) -0.002(2) -0.004(2) -0.002(2)
C64 0.029(3) 0.036(3) 0.039(4) -0.017(3) -0.009(3) 0.003(2)
C65 0.043(3) 0.055(4) 0.051(4) -0.009(3) 0.026(3) -0.014(3)
C66 0.013(2) 0.023(3) 0.022(3) -0.005(2) -0.0038(19) 0.0003(19)
C67 0.017(2) 0.022(3) 0.021(3) -0.006(2) -0.0070(19) 0.0008(19)
C68 0.018(2) 0.022(3) 0.023(3) -0.003(2) -0.005(2) 0.001(2)
C69 0.022(2) 0.021(3) 0.030(3) -0.008(2) -0.007(2) 0.000(2)
C70 0.022(2) 0.025(3) 0.022(3) -0.008(2) -0.008(2) 0.003(2)
C71 0.022(2) 0.022(3) 0.018(3) -0.003(2) -0.004(2) 0.003(2)
C72 0.031(3) 0.023(3) 0.031(3) -0.001(2) -0.006(2) 0.001(2)
C73 0.038(3) 0.031(3) 0.035(3) -0.016(3) -0.014(3) 0.005(3)
C74 0.020(2) 0.021(2) 0.013(2) -0.0068(19) -0.0011(18) 0.0030(19)
C75 0.016(2) 0.023(3) 0.016(2) -0.004(2) -0.0023(18) 0.0001(19)
C76 0.017(2) 0.022(3) 0.015(2) -0.004(2) -0.0011(18) -0.0008(19)
C77 0.022(2) 0.024(3) 0.015(2) -0.004(2) -0.0062(19) 0.007(2)
C78 0.018(2) 0.021(3) 0.016(2) -0.005(2) -0.0034(19) 0.0029(19)
C79 0.020(2) 0.015(2) 0.010(2) -0.0023(18) -0.0013(18) -0.0005(18)
B1 0.022(3) 0.020(3) 0.010(3) 0.001(2) -0.002(2) -0.002(2)
F7A 0.078(4) 0.072(3) 0.025(2) -0.024(2) -0.004(3) -0.005(3)
F8A 0.106(5) 0.053(3) 0.020(2) 0.003(2) 0.007(3) -0.011(3)
F9A 0.046(2) 0.135(5) 0.029(2) -0.022(3) 0.0031(19) 0.036(3)
F16A 0.065(4) 0.093(5) 0.061(4) -0.023(4) 0.044(3) -0.035(3)
F17A 0.043(3) 0.106(6) 0.096(5) -0.002(4) 0.015(3) -0.030(3)
F18A 0.081(5) 0.064(3) 0.090(6) 0.020(4) 0.027(4) -0.027(3)
F13A 0.035(2) 0.071(3) 0.082(4) -0.053(3) 0.001(2) -0.017(2)
F15A 0.088(3) 0.023(2) 0.139(5) -0.026(3) -0.080(4) 0.013(2)
F14A 0.106(4) 0.089(4) 0.036(3) -0.025(3) -0.027(3) -0.030(3)

loop_
_atom_type_symbol
_atom_type_description
_atom_type_scat_dispersion_real
_atom_type_scat_dispersion_imag
_atom_type_scat_source
Ir Ir -1.4442 7.9887 'International Tables Vol C Tables 4.2.6.8 and 6.1.1.4'
P P 0.1023 0.0942 'International Tables Vol C Tables 4.2.6.8 and 6.1.1.4'
F F 0.0171 0.0103 'International Tables Vol C Tables 4.2.6.8 and 6.1.1.4'
N N 0.0061 0.0033 'International Tables Vol C Tables 4.2.6.8 and 6.1.1.4'
C C 0.0033 0.0016 'International Tables Vol C Tables 4.2.6.8 and 6.1.1.4'
B B 0.0013 0.0007 'International Tables Vol C Tables 4.2.6.8 and 6.1.1.4'
H H 0.0000 0.0000 'International Tables Vol C Tables 4.2.6.8 and 6.1.1.4'

loop_
_geom_angle_atom_site_label_1
_geom_angle_atom_site_label_2
_geom_angle_atom_site_label_3
_geom_angle
C1 Ir1 C26 146.18(19)
C1 Ir1 C22 98.95(18)
C26 Ir1 C22 93.76(18)
C1 Ir1 C23 91.00(18)
C26 Ir1 C23 80.45(19)
C22 Ir1 C23 37.2(2)
C1 Ir1 C27 176.95(18)
C26 Ir1 C27 36.23(18)
C22 Ir1 C27 78.42(17)
C23 Ir1 C27 87.79(19)
C1 Ir1 P1 97.50(12)
C26 Ir1 P1 93.94(13)
C22 Ir1 P1 137.36(15)
C23 Ir1 P1 171.01(14)
C27 Ir1 P1 83.58(13)
C30 P1 C36 107.6(2)
C30 P1 C42 102.0(2)
C36 P1 C42 96.3(2)
C30 P1 Ir1 113.21(16)
C36 P1 Ir1 109.57(18)
C42 P1 Ir1 125.94(16)
C1 N1 C2 111.7(4)
C1 N1 C4 125.6(4)
C2 N1 C4 121.4(4)
C1 N2 C3 111.3(4)
C1 N2 C13 126.5(4)
C3 N2 C13 122.0(4)
N1 C1 N2 103.0(4)
N1 C1 Ir1 133.5(3)
N2 C1 Ir1 123.4(3)
C3 C2 N1 106.9(4)
C3 C2 H2 126.5
N1 C2 H2 126.5
C2 C3 N2 107.1(4)
C2 C3 H3 126.5
N2 C3 H3 126.5
C9 C4 C5 121.8(4)
C9 C4 N1 117.9(4)
C5 C4 N1 120.4(4)
C6 C5 C4 118.0(5)
C6 C5 C10 119.7(5)
C4 C5 C10 122.3(4)
C5 C6 C7 121.9(5)
C5 C6 H6 119.0
C7 C6 H6 119.0
C8 C7 C6 118.4(5)
C8 C7 C11 121.0(5)
C6 C7 C11 120.6(5)
C7 C8 C9 121.9(5)
C7 C8 H8 119.1
C9 C8 H8 119.1
C4 C9 C8 117.5(5)
C4 C9 C12 122.9(5)
C8 C9 C12 119.5(5)
C5 C10 H10A 109.5
C5 C10 H10B 109.5
H10A C10 H10B 109.5
C5 C10 H10C 109.5
H10A C10 H10C 109.5
H10B C10 H10C 109.5
C7 C11 H11A 109.5
C7 C11 H11B 109.5
H11A C11 H11B 109.5
C7 C11 H11C 109.5
H11A C11 H11C 109.5
H11B C11 H11C 109.5
C9 C12 H12A 109.5
C9 C12 H12B 109.5
H12A C12 H12B 109.5
C9 C12 H12C 109.5
H12A C12 H12C 109.5
H12B C12 H12C 109.5
C14 C13 C18 121.9(5)
C14 C13 N2 118.3(4)
C18 C13 N2 119.5(4)
C15 C14 C13 117.3(5)
C15 C14 C19 119.6(4)
C13 C14 C19 122.8(5)
C16 C15 C14 122.5(5)
C16 C15 H15 118.8
C14 C15 H15 118.8
C15 C16 C17 117.8(5)
C15 C16 C20 121.5(5)
C17 C16 C20 120.7(5)
C18 C17 C16 122.3(5)
C18 C17 H17 118.9
C16 C17 H17 118.9
C17 C18 C13 117.6(4)
C17 C18 C21 118.6(4)
C13 C18 C21 123.6(4)
C14 C19 H19A 109.5
C14 C19 H19B 109.5
H19A C19 H19B 109.5
C14 C19 H19C 109.5
H19A C19 H19C 109.5
H19B C19 H19C 109.5
C16 C20 H20A 109.5
C16 C20 H20B 109.5
H20A C20 H20B 109.5
C16 C20 H20C 109.5
H20A C20 H20C 109.5
H20B C20 H20C 109.5
C18 C21 H21A 109.5
C18 C21 H21B 109.5
H21A C21 H21B 109.5
C18 C21 H21C 109.5
H21A C21 H21C 109.5
H21B C21 H21C 109.5
C23 C22 C29 126.9(5)
C23 C22 Ir1 72.6(3)
C29 C22 Ir1 112.8(3)
C23 C22 H22 116.6
C29 C22 H22 116.6
Ir1 C22 H22 84.3
C22 C23 C24 120.4(5)
C22 C23 Ir1 70.2(3)
C24 C23 Ir1 113.1(4)
C22 C23 H23 119.8
C24 C23 H23 119.8
Ir1 C23 H23 86.9
C25 C24 C23 112.0(4)
C25 C24 H24A 109.2
C23 C24 H24A 109.2
C25 C24 H24B 109.2
C23 C24 H24B 109.2
H24A C24 H24B 107.9
C26 C25 C24 113.9(4)
C26 C25 H25A 108.8
C24 C25 H25A 108.8
C26 C25 H25B 108.8
C24 C25 H25B 108.8
H25A C25 H25B 107.7
C27 C26 C25 123.9(5)
C27 C26 Ir1 75.1(3)
C25 C26 Ir1 111.4(3)
C27 C26 H26 118.1
C25 C26 H26 118.1
Ir1 C26 H26 83.5
C26 C27 C28 123.3(5)
C26 C27 Ir1 68.7(3)
C28 C27 Ir1 113.8(3)
C26 C27 H27 118.3
C28 C27 H27 118.3
Ir1 C27 H27 87.6
C27 C28 C29 112.2(4)
C27 C28 H28A 109.2
C29 C28 H28A 109.2
C27 C28 H28B 109.2
C29 C28 H28B 109.2
H28A C28 H28B 107.9
C22 C29 C28 113.1(4)
C22 C29 H29A 109.0
C28 C29 H29A 109.0
C22 C29 H29B 109.0
C28 C29 H29B 109.0
H29A C29 H29B 107.8
C35 C30 C31 119.4(5)
C35 C30 P1 115.9(4)
C31 C30 P1 124.8(4)
C32 C31 C30 119.6(5)
C32 C31 H31 120.2
C30 C31 H31 120.2
C31 C32 C33 120.3(5)
C31 C32 H32 119.9
C33 C32 H32 119.9
C34 C33 C32 120.0(5)
C34 C33 H33 120.0
C32 C33 H33 120.0
C35 C34 C33 119.7(5)
C35 C34 H34 120.2
C33 C34 H34 120.2
C34 C35 C30 121.0(5)
C34 C35 H35 119.5
C30 C35 H35 119.5
C37 C36 C41 118.0(5)
C37 C36 P1 122.1(4)
C41 C36 P1 119.3(4)
C36 C37 C38 121.8(6)
C36 C37 H37 119.1
C38 C37 H37 119.1
C39 C38 C37 119.1(6)
C39 C38 H38 120.4
C37 C38 H38 120.4
C40 C39 C38 120.7(6)
C40 C39 H39 119.7
C38 C39 H39 119.7
C39 C40 C41 120.2(6)
C39 C40 H40 119.9
C41 C40 H40 119.9
C40 C41 C36 120.1(6)
C40 C41 H41 119.9
C36 C41 H41 119.9
C43 C42 C47 118.7(4)
C43 C42 P1 123.6(4)
C47 C42 P1 116.5(4)
C44 C43 C42 120.5(5)
C44 C43 H43 119.7
C42 C43 H43 119.7
C45 C44 C43 120.3(5)
C45 C44 H44 119.8
C43 C44 H44 119.8
C44 C45 C46 120.1(5)
C44 C45 H45 119.9
C46 C45 H45 119.9
C47 C46 C45 120.2(5)
C47 C46 H46 119.9
C45 C46 H46 119.9
C46 C47 C42 120.0(5)
C46 C47 H47 120.0
C42 C47 H47 120.0
F2 C80 F1 107.0(4)
F2 C80 F3 105.9(4)
F1 C80 F3 106.4(4)
F2 C80 C76 112.2(4)
F1 C80 C76 112.7(4)
F3 C80 C76 112.2(4)
F6 C81 F5 109.0(5)
F6 C81 F4 105.2(5)
F5 C81 F4 103.8(4)
F6 C81 C78 113.1(4)
F5 C81 C78 112.6(4)
F4 C81 C78 112.5(4)
C55 C50 C51 116.0(4)
C55 C50 B1 123.3(4)
C51 C50 B1 120.2(4)
C52 C51 C50 122.2(5)
C52 C51 H51 118.9
C50 C51 H51 118.9
C53 C52 C51 121.6(5)
C53 C52 C56 118.9(4)
C51 C52 C56 119.5(5)
C52 C53 C54 118.1(4)
C52 C53 H53 121.0
C54 C53 H53 121.0
C53 C54 C55 120.4(5)
C53 C54 C57 119.8(4)
C55 C54 C57 119.7(5)
C54 C55 C50 121.7(5)
C54 C55 H55 119.1
C50 C55 H55 119.1
F7A C56 F9 61.1(9)
F7A C56 F8 128.2(9)
F9 C56 F8 112.4(6)
F7A C56 F8A 109.1(11)
F9 C56 F8A 130.5(11)
F8 C56 F8A 31.9(8)
F7A C56 F9A 108.5(10)
F9 C56 F9A 49.9(8)
F8 C56 F9A 71.5(9)
F8A C56 F9A 101.8(10)
F7A C56 F7 42.4(8)
F9 C56 F7 101.9(5)
F8 C56 F7 103.5(5)
F8A C56 F7 74.0(9)
F9A C56 F7 139.7(8)
F7A C56 C52 115.3(9)
F9 C56 C52 114.5(5)
F8 C56 C52 113.1(5)
F8A C56 C52 113.0(11)
F9A C56 C52 108.2(8)
F7 C56 C52 110.1(5)
F11 C57 F12 108.9(5)
F11 C57 F10 105.4(4)
F12 C57 F10 103.5(4)
F11 C57 C54 113.2(5)
F12 C57 C54 113.1(4)
F10 C57 C54 112.2(4)
C63 C58 C59 115.3(5)
C63 C58 B1 121.6(4)
C59 C58 B1 123.0(4)
C60 C59 C58 122.2(5)
C60 C59 H59 118.9
C58 C59 H59 118.9
C61 C60 C59 121.8(5)
C61 C60 C64 118.2(5)
C59 C60 C64 119.9(5)
C60 C61 C62 117.5(5)
C60 C61 H61 121.3
C62 C61 H61 121.3
C61 C62 C63 120.9(5)
C61 C62 C65 119.3(5)
C63 C62 C65 119.8(5)
C62 C63 C58 122.1(5)
C62 C63 H63 118.9
C58 C63 H63 118.9
F13 C64 F15 109.0(5)
F13 C64 F15A 131.7(13)
F15 C64 F15A 47.8(19)
F13 C64 F14A 55.1(19)
F15 C64 F14A 133.5(13)
F15A C64 F14A 106.3(14)
F13 C64 F13A 52.9(18)
F15 C64 F13A 62.6(18)
F15A C64 F13A 107.0(14)
F14A C64 F13A 105.6(14)
F13 C64 F14 104.3(5)
F15 C64 F14 103.4(5)
F15A C64 F14 58.3(19)
F14A C64 F14 52.9(19)
F13A C64 F14 137.4(13)
F13 C64 C60 114.0(4)
F15 C64 C60 112.8(4)
F15A C64 C60 114.3(13)
F14A C64 C60 113.3(13)
F13A C64 C60 109.8(12)
F14 C64 C60 112.5(5)
F18 C65 F17A 126.4(9)
F18 C65 F16 115.9(7)
F17A C65 F16 57.5(7)
F18 C65 F18A 36.4(8)
F17A C65 F18A 103.5(9)
F16 C65 F18A 132.1(9)
F18 C65 F17 103.7(8)
F17A C65 F17 40.1(7)
F16 C65 F17 96.6(7)
F18A C65 F17 70.0(8)
F18 C65 F16A 71.8(7)
F17A C65 F16A 104.0(8)
F16 C65 F16A 51.2(6)
F18A C65 F16A 104.7(9)
F17 C65 F16A 133.1(7)
F18 C65 C62 113.7(6)
F17A C65 C62 116.2(7)
F16 C65 C62 114.1(6)
F18A C65 C62 113.6(8)
F17 C65 C62 110.8(6)
F16A C65 C62 113.5(7)
C71 C66 C67 115.9(4)
C71 C66 B1 123.9(4)
C67 C66 B1 119.8(4)
C68 C67 C66 122.2(5)
C68 C67 H67 118.9
C66 C67 H67 118.9
C69 C68 C67 120.4(5)
C69 C68 C72 122.1(5)
C67 C68 C72 117.4(5)
C68 C69 C70 118.6(5)
C68 C69 H69 120.7
C70 C69 H69 120.7
C69 C70 C71 120.4(5)
C69 C70 C73 120.6(5)
C71 C70 C73 119.0(5)
C66 C71 C70 122.4(5)
C66 C71 H71 118.8
C70 C71 H71 118.8
F20 C72 F21 106.1(4)
F20 C72 F19 105.7(5)
F21 C72 F19 105.2(4)
F20 C72 C68 112.8(4)
F21 C72 C68 113.7(5)
F19 C72 C68 112.7(4)
F23 C73 F24 104.6(5)
F23 C73 F22 107.1(5)
F24 C73 F22 104.6(5)
F23 C73 C70 112.6(5)
F24 C73 C70 114.0(4)
F22 C73 C70 113.3(5)
C75 C74 C79 115.8(4)
C75 C74 B1 120.7(4)
C79 C74 B1 123.1(4)
C76 C75 C74 122.3(4)
C76 C75 H75 118.8
C74 C75 H75 118.8
C77 C76 C75 121.0(5)
C77 C76 C80 120.9(4)
C75 C76 C80 118.0(4)
C76 C77 C78 117.8(4)
C76 C77 H77 121.1
C78 C77 H77 121.1
C79 C78 C77 120.6(4)
C79 C78 C81 120.5(4)
C77 C78 C81 118.9(4)
C78 C79 C74 122.4(4)
C78 C79 H79 118.8
C74 C79 H79 118.8
C74 B1 C58 103.3(4)
C74 B1 C50 111.8(4)
C58 B1 C50 113.9(4)
C74 B1 C66 113.9(4)
C58 B1 C66 112.2(4)
C50 B1 C66 102.2(4)

loop_
_geom_bond_atom_site_label_1
_geom_bond_atom_site_label_2
_geom_bond_distance
Ir1 C1 2.078(4)
Ir1 C26 2.161(4)
Ir1 C22 2.165(5)
Ir1 C23 2.197(5)
Ir1 C27 2.240(4)
Ir1 P1 2.3358(12)
P1 C30 1.820(5)
P1 C36 1.823(5)
P1 C42 1.826(4)
F1 C80 1.339(6)
F2 C80 1.332(6)
F3 C80 1.343(6)
F4 C81 1.328(6)
F5 C81 1.307(6)
F6 C81 1.307(6)
F7 C56 1.370(6)
F8 C56 1.318(6)
F9 C56 1.314(6)
F10 C57 1.344(6)
F11 C57 1.296(6)
F12 C57 1.317(6)
F13 C64 1.314(5)
F14 C64 1.355(6)
F15 C64 1.316(5)
F16 C65 1.324(7)
F17 C65 1.361(8)
F18 C65 1.304(8)
F19 C72 1.346(6)
F20 C72 1.334(6)
F21 C72 1.340(6)
F22 C73 1.326(7)
F23 C73 1.322(7)
F24 C73 1.325(6)
N1 C1 1.360(6)
N1 C2 1.387(6)
N1 C4 1.438(6)
N2 C1 1.375(6)
N2 C3 1.383(6)
N2 C13 1.453(6)
C2 C3 1.331(7)
C2 H2 0.9500
C3 H3 0.9500
C4 C9 1.387(7)
C4 C5 1.395(7)
C5 C6 1.368(7)
C5 C10 1.510(7)
C6 C7 1.392(7)
C6 H6 0.9500
C7 C8 1.374(8)
C7 C11 1.516(7)
C8 C9 1.391(7)
C8 H8 0.9500
C9 C12 1.504(7)
C10 H10A 0.9800
C10 H10B 0.9800
C10 H10C 0.9800
C11 H11A 0.9800
C11 H11B 0.9800
C11 H11C 0.9800
C12 H12A 0.9800
C12 H12B 0.9800
C12 H12C 0.9800
C13 C14 1.392(6)
C13 C18 1.396(7)
C14 C15 1.390(7)
C14 C19 1.492(7)
C15 C16 1.380(7)
C15 H15 0.9500
C16 C17 1.391(7)
C16 C20 1.503(7)
C17 C18 1.380(7)
C17 H17 0.9500
C18 C21 1.503(6)
C19 H19A 0.9800
C19 H19B 0.9800
C19 H19C 0.9800
C20 H20A 0.9800
C20 H20B 0.9800
C20 H20C 0.9800
C21 H21A 0.9800
C21 H21B 0.9800
C21 H21C 0.9800
C22 C23 1.393(7)
C22 C29 1.503(7)
C22 H22 0.9500
C23 C24 1.539(7)
C23 H23 0.9500
C24 C25 1.539(7)
C24 H24A 0.9900
C24 H24B 0.9900
C25 C26 1.507(7)
C25 H25A 0.9900
C25 H25B 0.9900
C26 C27 1.370(7)
C26 H26 0.9500
C27 C28 1.510(7)
C27 H27 0.9500
C28 C29 1.529(7)
C28 H28A 0.9900
C28 H28B 0.9900
C29 H29A 0.9900
C29 H29B 0.9900
C30 C35 1.387(7)
C30 C31 1.391(7)
C31 C32 1.384(7)
C31 H31 0.9500
C32 C33 1.391(8)
C32 H32 0.9500
C33 C34 1.380(8)
C33 H33 0.9500
C34 C35 1.376(7)
C34 H34 0.9500
C35 H35 0.9500
C36 C37 1.379(7)
C36 C41 1.398(7)
C37 C38 1.381(8)
C37 H37 0.9500
C38 C39 1.372(10)
C38 H38 0.9500
C39 C40 1.365(9)
C39 H39 0.9500
C40 C41 1.386(7)
C40 H40 0.9500
C41 H41 0.9500
C42 C43 1.384(7)
C42 C47 1.407(6)
C43 C44 1.377(7)
C43 H43 0.9500
C44 C45 1.372(8)
C44 H44 0.9500
C45 C46 1.379(8)
C45 H45 0.9500
C46 C47 1.374(7)
C46 H46 0.9500
C47 H47 0.9500
C80 C76 1.497(7)
C81 C78 1.486(7)
C50 C55 1.397(6)
C50 C51 1.398(6)
C50 B1 1.653(7)
C51 C52 1.371(7)
C51 H51 0.9500
C52 C53 1.370(7)
C52 C56 1.496(7)
C53 C54 1.392(7)
C53 H53 0.9500
C54 C55 1.396(6)
C54 C57 1.487(7)
C55 H55 0.9500
C56 F7A 1.294(9)
C56 F8A 1.334(9)
C56 F9A 1.359(9)
C58 C63 1.400(7)
C58 C59 1.401(7)
C58 B1 1.634(7)
C59 C60 1.378(7)
C59 H59 0.9500
C60 C61 1.376(7)
C60 C64 1.490(7)
C61 C62 1.386(8)
C61 H61 0.9500
C62 C63 1.394(7)
C62 C65 1.474(8)
C63 H63 0.9500
C64 F15A 1.325(9)
C64 F14A 1.332(9)
C64 F13A 1.346(9)
C65 F17A 1.322(8)
C65 F18A 1.339(9)
C65 F16A 1.363(8)
C66 C71 1.385(7)
C66 C67 1.397(7)
C66 B1 1.654(7)
C67 C68 1.396(7)
C67 H67 0.9500
C68 C69 1.373(7)
C68 C72 1.481(7)
C69 C70 1.384(7)
C69 H69 0.9500
C70 C71 1.394(7)
C70 C73 1.487(7)
C71 H71 0.9500
C74 C75 1.396(7)
C74 C79 1.397(6)
C74 B1 1.632(7)
C75 C76 1.387(6)
C75 H75 0.9500
C76 C77 1.381(6)
C77 C78 1.400(7)
C77 H77 0.9500
C78 C79 1.384(6)
C79 H79 0.9500

loop_
_geom_torsion_atom_site_label_1
_geom_torsion_atom_site_label_2
_geom_torsion_atom_site_label_3
_geom_torsion_atom_site_label_4
_geom_torsion
C1 Ir1 P1 C30 131.7(2)
C26 Ir1 P1 C30 -16.4(2)
C22 Ir1 P1 C30 -116.3(3)
C23 Ir1 P1 C30 -67.4(9)
C27 Ir1 P1 C30 -51.1(2)
C1 Ir1 P1 C36 -108.1(2)
C26 Ir1 P1 C36 103.8(2)
C22 Ir1 P1 C36 3.9(2)
C23 Ir1 P1 C36 52.8(9)
C27 Ir1 P1 C36 69.0(2)
C1 Ir1 P1 C42 5.5(2)
C26 Ir1 P1 C42 -142.6(2)
C22 Ir1 P1 C42 117.5(3)
C23 Ir1 P1 C42 166.4(9)
C27 Ir1 P1 C42 -177.4(2)
C2 N1 C1 N2 -0.1(5)
C4 N1 C1 N2 -167.2(4)
C2 N1 C1 Ir1 177.3(4)
C4 N1 C1 Ir1 10.2(7)
C3 N2 C1 N1 0.4(5)
C13 N2 C1 N1 175.2(4)
C3 N2 C1 Ir1 -177.4(3)
C13 N2 C1 Ir1 -2.6(6)
C26 Ir1 C1 N1 -139.6(4)
C22 Ir1 C1 N1 -28.8(5)
C23 Ir1 C1 N1 -65.4(5)
C27 Ir1 C1 N1 1(4)
P1 Ir1 C1 N1 111.7(4)
C26 Ir1 C1 N2 37.4(6)
C22 Ir1 C1 N2 148.2(4)
C23 Ir1 C1 N2 111.6(4)
C27 Ir1 C1 N2 178(26)
P1 Ir1 C1 N2 -71.3(4)
C1 N1 C2 C3 -0.2(6)
C4 N1 C2 C3 167.5(5)
N1 C2 C3 N2 0.4(6)
C1 N2 C3 C2 -0.5(6)
C13 N2 C3 C2 -175.6(4)
C1 N1 C4 C9 90.4(6)
C2 N1 C4 C9 -75.5(6)
C1 N1 C4 C5 -89.8(6)
C2 N1 C4 C5 104.2(5)
C9 C4 C5 C6 -7.2(7)
N1 C4 C5 C6 173.1(4)
C9 C4 C5 C10 171.9(4)
N1 C4 C5 C10 -7.8(7)
C4 C5 C6 C7 1.2(7)
C10 C5 C6 C7 -177.9(5)
C5 C6 C7 C8 4.3(8)
C5 C6 C7 C11 -178.9(5)
C6 C7 C8 C9 -4.0(8)
C11 C7 C8 C9 179.2(5)
C5 C4 C9 C8 7.4(7)
N1 C4 C9 C8 -172.9(4)
C5 C4 C9 C12 -172.4(5)
N1 C4 C9 C12 7.4(7)
C7 C8 C9 C4 -1.7(7)
C7 C8 C9 C12 178.1(5)
C1 N2 C13 C14 -65.6(6)
C3 N2 C13 C14 108.7(5)
C1 N2 C13 C18 119.7(5)
C3 N2 C13 C18 -66.1(6)
C18 C13 C14 C15 -8.0(7)
N2 C13 C14 C15 177.3(4)
C18 C13 C14 C19 165.5(5)
N2 C13 C14 C19 -9.2(7)
C13 C14 C15 C16 2.0(7)
C19 C14 C15 C16 -171.7(5)
C14 C15 C16 C17 3.3(7)
C14 C15 C16 C20 -178.6(5)
C15 C16 C17 C18 -3.1(7)
C20 C16 C17 C18 178.9(5)
C16 C17 C18 C13 -2.6(7)
C16 C17 C18 C21 172.5(4)
C14 C13 C18 C17 8.3(7)
N2 C13 C18 C17 -177.1(4)
C14 C13 C18 C21 -166.4(4)
N2 C13 C18 C21 8.1(7)
C1 Ir1 C22 C23 -79.7(3)
C26 Ir1 C22 C23 68.8(3)
C27 Ir1 C22 C23 101.8(3)
P1 Ir1 C22 C23 168.8(2)
C1 Ir1 C22 C29 156.9(4)
C26 Ir1 C22 C29 -54.6(4)
C23 Ir1 C22 C29 -123.4(5)
C27 Ir1 C22 C29 -21.6(4)
P1 Ir1 C22 C29 45.4(4)
C29 C22 C23 C24 0.0(8)
Ir1 C22 C23 C24 -105.8(5)
C29 C22 C23 Ir1 105.9(5)
C1 Ir1 C23 C22 103.5(3)
C26 Ir1 C23 C22 -109.4(3)
C27 Ir1 C23 C22 -73.7(3)
P1 Ir1 C23 C22 -57.5(10)
C1 Ir1 C23 C24 -140.9(4)
C26 Ir1 C23 C24 6.2(4)
C22 Ir1 C23 C24 115.6(5)
C27 Ir1 C23 C24 41.9(4)
P1 Ir1 C23 C24 58.0(11)
C22 C23 C24 C25 89.8(6)
Ir1 C23 C24 C25 10.0(6)
C23 C24 C25 C26 -28.8(7)
C24 C25 C26 C27 -51.9(7)
C24 C25 C26 Ir1 34.1(5)
C1 Ir1 C26 C27 176.7(3)
C22 Ir1 C26 C27 64.5(3)
C23 Ir1 C26 C27 99.4(3)
P1 Ir1 C26 C27 -73.5(3)
C1 Ir1 C26 C25 55.7(5)
C22 Ir1 C26 C25 -56.5(4)
C23 Ir1 C26 C25 -21.6(4)
C27 Ir1 C26 C25 -121.0(5)
P1 Ir1 C26 C25 165.5(3)
C25 C26 C27 C28 0.8(7)
Ir1 C26 C27 C28 -105.2(4)
C25 C26 C27 Ir1 106.0(5)
C1 Ir1 C27 C26 -143(3)
C22 Ir1 C27 C26 -113.2(3)
C23 Ir1 C27 C26 -76.8(3)
P1 Ir1 C27 C26 105.7(3)
C1 Ir1 C27 C28 -25(4)
C26 Ir1 C27 C28 118.2(5)
C22 Ir1 C27 C28 5.1(4)
C23 Ir1 C27 C28 41.4(4)
P1 Ir1 C27 C28 -136.1(4)
C26 C27 C28 C29 91.2(6)
Ir1 C27 C28 C29 11.9(6)
C23 C22 C29 C28 -49.7(7)
Ir1 C22 C29 C28 35.2(6)
C27 C28 C29 C22 -30.4(7)
C36 P1 C30 C35 172.0(4)
C42 P1 C30 C35 71.3(4)
Ir1 P1 C30 C35 -66.8(4)
C36 P1 C30 C31 -7.2(5)
C42 P1 C30 C31 -107.9(4)
Ir1 P1 C30 C31 114.0(4)
C35 C30 C31 C32 0.6(7)
P1 C30 C31 C32 179.7(4)
C30 C31 C32 C33 -1.9(7)
C31 C32 C33 C34 2.2(8)
C32 C33 C34 C35 -1.2(8)
C33 C34 C35 C30 -0.2(7)
C31 C30 C35 C34 0.5(7)
P1 C30 C35 C34 -178.7(4)
C30 P1 C36 C37 -55.2(4)
C42 P1 C36 C37 49.6(4)
Ir1 P1 C36 C37 -178.7(4)
C30 P1 C36 C41 133.9(4)
C42 P1 C36 C41 -121.3(4)
Ir1 P1 C36 C41 10.4(4)
C41 C36 C37 C38 0.6(7)
P1 C36 C37 C38 -170.4(4)
C36 C37 C38 C39 1.0(8)
C37 C38 C39 C40 -1.4(8)
C38 C39 C40 C41 0.2(8)
C39 C40 C41 C36 1.4(8)
C37 C36 C41 C40 -1.7(7)
P1 C36 C41 C40 169.5(4)
C30 P1 C42 C43 9.9(5)
C36 P1 C42 C43 -99.6(5)
Ir1 P1 C42 C43 140.6(4)
C30 P1 C42 C47 177.9(4)
C36 P1 C42 C47 68.4(4)
Ir1 P1 C42 C47 -51.4(4)
C47 C42 C43 C44 -0.1(8)
P1 C42 C43 C44 167.6(4)
C42 C43 C44 C45 -0.9(8)
C43 C44 C45 C46 1.1(8)
C44 C45 C46 C47 -0.3(8)
C45 C46 C47 C42 -0.7(7)
C43 C42 C47 C46 0.9(7)
P1 C42 C47 C46 -167.7(4)
C55 C50 C51 C52 -1.2(7)
B1 C50 C51 C52 170.6(4)
C50 C51 C52 C53 1.7(8)
C50 C51 C52 C56 -177.4(5)
C51 C52 C53 C54 -0.1(8)
C56 C52 C53 C54 178.9(5)
C52 C53 C54 C55 -1.8(7)
C52 C53 C54 C57 -177.9(5)
C53 C54 C55 C50 2.3(7)
C57 C54 C55 C50 178.4(4)
C51 C50 C55 C54 -0.7(7)
B1 C50 C55 C54 -172.3(4)
C53 C52 C56 F7A -87.0(12)
C51 C52 C56 F7A 92.1(11)
C53 C52 C56 F9 -18.8(8)
C51 C52 C56 F9 160.3(6)
C53 C52 C56 F8 111.8(6)
C51 C52 C56 F8 -69.1(7)
C53 C52 C56 F8A 146.6(10)
C51 C52 C56 F8A -34.4(11)
C53 C52 C56 F9A 34.6(10)
C51 C52 C56 F9A -146.3(10)
C53 C52 C56 F7 -132.9(5)
C51 C52 C56 F7 46.2(7)
C53 C54 C57 F11 84.6(6)
C55 C54 C57 F11 -91.5(6)
C53 C54 C57 F12 -151.0(5)
C55 C54 C57 F12 32.9(7)
C53 C54 C57 F10 -34.5(6)
C55 C54 C57 F10 149.4(5)
C63 C58 C59 C60 -2.6(7)
B1 C58 C59 C60 -177.8(4)
C58 C59 C60 C61 0.4(8)
C58 C59 C60 C64 179.6(4)
C59 C60 C61 C62 1.7(8)
C64 C60 C61 C62 -177.6(5)
C60 C61 C62 C63 -1.5(8)
C60 C61 C62 C65 -179.8(5)
C61 C62 C63 C58 -0.8(8)
C65 C62 C63 C58 177.6(5)
C59 C58 C63 C62 2.7(7)
B1 C58 C63 C62 178.0(5)
C61 C60 C64 F13 -152.8(5)
C59 C60 C64 F13 27.9(7)
C61 C60 C64 F15 82.2(7)
C59 C60 C64 F15 -97.0(6)
C61 C60 C64 F15A 30(2)
C59 C60 C64 F15A -149(2)
C61 C60 C64 F14A -92(2)
C59 C60 C64 F14A 89(2)
C61 C60 C64 F13A 150(2)
C59 C60 C64 F13A -29(2)
C61 C60 C64 F14 -34.3(6)
C59 C60 C64 F14 146.4(5)
C61 C62 C65 F18 110.3(8)
C63 C62 C65 F18 -68.1(9)
C61 C62 C65 F17A -89.8(10)
C63 C62 C65 F17A 91.8(10)
C61 C62 C65 F16 -25.6(10)
C63 C62 C65 F16 156.0(7)
C61 C62 C65 F18A 150.2(9)
C63 C62 C65 F18A -28.2(11)
C61 C62 C65 F17 -133.3(7)
C63 C62 C65 F17 48.3(8)
C61 C62 C65 F16A 30.7(9)
C63 C62 C65 F16A -147.7(8)
C71 C66 C67 C68 1.0(6)
B1 C66 C67 C68 173.8(4)
C66 C67 C68 C69 -1.2(7)
C66 C67 C68 C72 177.9(4)
C67 C68 C69 C70 0.4(7)
C72 C68 C69 C70 -178.6(4)
C68 C69 C70 C71 0.5(7)
C68 C69 C70 C73 -177.1(4)
C67 C66 C71 C70 -0.1(7)
B1 C66 C71 C70 -172.6(4)
C69 C70 C71 C66 -0.6(7)
C73 C70 C71 C66 177.0(4)
C69 C68 C72 F20 121.8(5)
C67 C68 C72 F20 -57.2(6)
C69 C68 C72 F21 1.0(7)
C67 C68 C72 F21 -178.1(4)
C69 C68 C72 F19 -118.6(5)
C67 C68 C72 F19 62.3(6)
C69 C70 C73 F23 107.6(6)
C71 C70 C73 F23 -70.1(6)
C69 C70 C73 F24 -133.5(5)
C71 C70 C73 F24 48.8(7)
C69 C70 C73 F22 -14.1(7)
C71 C70 C73 F22 168.3(5)
C79 C74 C75 C76 -1.1(7)
B1 C74 C75 C76 171.8(4)
C74 C75 C76 C77 1.9(7)
C74 C75 C76 C80 -177.7(4)
F2 C80 C76 C77 119.3(5)
F1 C80 C76 C77 -1.5(7)
F3 C80 C76 C77 -121.6(5)
F2 C80 C76 C75 -61.1(6)
F1 C80 C76 C75 178.0(4)
F3 C80 C76 C75 57.9(6)
C75 C76 C77 C78 -1.0(7)
C80 C76 C77 C78 178.5(4)
C76 C77 C78 C79 -0.5(7)
C76 C77 C78 C81 -179.7(4)
F6 C81 C78 C79 25.6(7)
F5 C81 C78 C79 -98.4(6)
F4 C81 C78 C79 144.7(5)
F6 C81 C78 C77 -155.1(5)
F5 C81 C78 C77 80.8(6)
F4 C81 C78 C77 -36.0(6)
C77 C78 C79 C74 1.3(7)
C81 C78 C79 C74 -179.5(4)
C75 C74 C79 C78 -0.5(6)
B1 C74 C79 C78 -173.2(4)
C75 C74 B1 C58 -80.5(5)
C79 C74 B1 C58 91.8(5)
C75 C74 B1 C50 42.4(6)
C79 C74 B1 C50 -145.3(4)
C75 C74 B1 C66 157.5(4)
C79 C74 B1 C66 -30.1(6)
C63 C58 B1 C74 -91.3(5)
C59 C58 B1 C74 83.6(5)
C63 C58 B1 C50 147.3(4)
C59 C58 B1 C50 -37.8(6)
C63 C58 B1 C66 31.8(6)
C59 C58 B1 C66 -153.3(4)
C55 C50 B1 C74 -141.3(4)
C51 C50 B1 C74 47.4(6)
C55 C50 B1 C58 -24.7(6)
C51 C50 B1 C58 164.1(4)
C55 C50 B1 C66 96.5(5)
C51 C50 B1 C66 -74.7(5)
C71 C66 B1 C74 -37.5(6)
C67 C66 B1 C74 150.3(4)
C71 C66 B1 C58 -154.5(4)
C67 C66 B1 C58 33.4(6)
C71 C66 B1 C50 83.1(5)
C67 C66 B1 C50 -89.0(5)
